data_7003520
loop_
_publ_author_name
'Davis, Martin F.'
'Levason, William'
'Reid, Gillian'
'Webster, Michael'

_publ_section_title
;
 Complexes of germanium(iv) fluoride with phosphane ligands: structural
 and spectroscopic authentication of germanium(iv) phosphane complexes
;
_journal_issue 17
_journal_name_full 'Dalton Transactions'
_journal_page_first 2261
_journal_page_last 2269
_journal_paper_doi 10.1039/b716765b
_journal_year 2008
_chemical_formula_moiety 'C6 H18 P2 2+, 2(Cl3 Ge 1-)'
_chemical_formula_sum 'C6 H18 Cl6 Ge2 P2'
_chemical_formula_weight 510.02
_chemical_name_common '1,2-bis(dimethylphosphonium)ethane bis(trichlorogermanate(ii))'
_chemical_name_systematic
;
1,2-bis(dimethylphosphonium)ethane bis(trichlorogermanate(II))
;
_space_group_IT_number 29
_symmetry_cell_setting orthorhombic
_symmetry_Int_Tables_number 29
_symmetry_space_group_name_Hall 'P 2c -2ac'
_symmetry_space_group_name_H-M 'P c a 21'
_atom_sites_solution_hydrogens geom
_atom_sites_solution_primary direct
_atom_sites_solution_secondary difmap
_audit_creation_date 2006-11-15
_audit_creation_method 'SHELXL-97 + hand edit'
_cell_angle_alpha 90.00
_cell_angle_beta 90.00
_cell_angle_gamma 90.00
_cell_formula_units_Z 8
_cell_length_a 18.0377(13)
_cell_length_b 12.5498(9)
_cell_length_c 16.6597(7)
_cell_measurement_reflns_used 4763
_cell_measurement_temperature 120(2)
_cell_measurement_theta_max 27.48
_cell_measurement_theta_min 2.91
_cell_volume 3771.2(4)
_computing_structure_refinement 'SHELXL-97 (Sheldrick, 1997)'
_computing_structure_solution 'SHELXS-97 (Sheldrick, 1997)'
_diffrn_ambient_temperature 120(2)
_diffrn_measured_fraction_theta_full 0.992
_diffrn_measured_fraction_theta_max 0.992
_diffrn_measurement_device_type 'area detector, Nonius Kappa ccd'
_diffrn_measurement_method '\f and \w scans'
_diffrn_radiation_monochromator graphite
_diffrn_radiation_source 'Nonius rotating anode'
_diffrn_radiation_type MoK\a
_diffrn_radiation_wavelength 0.71073
_diffrn_reflns_av_R_equivalents 0.2016
_diffrn_reflns_av_sigmaI/netI 0.2750
_diffrn_reflns_limit_h_max 23
_diffrn_reflns_limit_h_min -22
_diffrn_reflns_limit_k_max 12
_diffrn_reflns_limit_k_min -16
_diffrn_reflns_limit_l_max 20
_diffrn_reflns_limit_l_min -21
_diffrn_reflns_number 29683
_diffrn_reflns_theta_full 27.58
_diffrn_reflns_theta_max 27.58
_diffrn_reflns_theta_min 2.94
_diffrn_standards_decay_% 0
_diffrn_standards_number 0
_exptl_absorpt_coefficient_mu 4.185
_exptl_absorpt_correction_T_max 1.0000
_exptl_absorpt_correction_T_min 0.6765
_exptl_absorpt_correction_type multi-scan
_exptl_absorpt_process_details 'G.M. Sheldrick, (2003). SADABS. Version 2.10. Bruker AXS Inc.'
_exptl_crystal_colour colourless
_exptl_crystal_density_diffrn 1.797
_exptl_crystal_density_method 'not measured'
_exptl_crystal_description block
_exptl_crystal_F_000 2000
_exptl_crystal_size_max 0.24
_exptl_crystal_size_mid 0.05
_exptl_crystal_size_min 0.05
_refine_diff_density_max 0.813
_refine_diff_density_min -0.884
_refine_diff_density_rms 0.184
_refine_ls_abs_structure_details 'Flack H D (1983), Acta Cryst. A39, 876-881'
_refine_ls_abs_structure_Flack 0.031(19)
_refine_ls_extinction_method none
_refine_ls_goodness_of_fit_ref 0.954
_refine_ls_hydrogen_treatment noref
_refine_ls_matrix_type full
_refine_ls_number_parameters 289
_refine_ls_number_reflns 8233
_refine_ls_number_restraints 1
_refine_ls_restrained_S_all 0.954
_refine_ls_R_factor_all 0.2079
_refine_ls_R_factor_gt 0.0721
_refine_ls_shift/su_max 0.000
_refine_ls_shift/su_mean 0.000
_refine_ls_structure_factor_coef Fsqd
_refine_ls_weighting_details 'w=1/[\s^2^(Fo^2^)+(0.0320P)^2^+0.0000P] where P=(Fo^2^+2Fc^2^)/3'
_refine_ls_weighting_scheme calc
_refine_ls_wR_factor_gt 0.1115
_refine_ls_wR_factor_ref 0.1453
_reflns_number_gt 3819
_reflns_number_total 8233
_reflns_threshold_expression I>2sigma(I)
_cod_data_source_file b716765b.txt
_cod_data_source_block 06mfd020_[C6H18Cl6Ge2P2]
_cod_database_code 7003520

loop_
_symmetry_equiv_pos_as_xyz
'x, y, z'
'-x, -y, z+1/2'
'x+1/2, -y, z'
'-x+1/2, y, z+1/2'

loop_
_atom_site_label
_atom_site_type_symbol
_atom_site_fract_x
_atom_site_fract_y
_atom_site_fract_z
_atom_site_U_iso_or_equiv
_atom_site_adp_type
_atom_site_occupancy
_atom_site_symmetry_multiplicity
_atom_site_calc_flag
_atom_site_refinement_flags
_atom_site_disorder_assembly
_atom_site_disorder_group
Ge1 Ge 0.69216(8) 0.47366(11) 0.77880(8) 0.0323(4) Uani 1 1 d . . .
Ge2 Ge 0.69925(8) 0.00075(12) 0.74953(8) 0.0327(4) Uani 1 1 d . . .
Ge3 Ge 0.56534(7) 0.00058(11) 0.46071(8) 0.0280(3) Uani 1 1 d . . .
Ge4 Ge 0.55197(8) 0.46739(12) 0.50111(8) 0.0345(4) Uani 1 1 d . . .
Cl1 Cl 0.77474(17) 0.4275(3) 0.87803(18) 0.0345(8) Uani 1 1 d . . .
Cl2 Cl 0.72116(18) 0.6544(3) 0.78723(19) 0.0378(8) Uani 1 1 d . . .
Cl3 Cl 0.7733(2) 0.4425(3) 0.67433(18) 0.0388(9) Uani 1 1 d . . .
Cl4 Cl 0.6998(2) -0.0431(3) 0.61547(19) 0.0416(9) Uani 1 1 d . . .
Cl5 Cl 0.8258(2) -0.0076(3) 0.7668(2) 0.0444(10) Uani 1 1 d . . .
Cl6 Cl 0.69428(18) 0.1807(3) 0.73022(19) 0.0372(9) Uani 1 1 d . . .
Cl7 Cl 0.47549(18) 0.0227(3) 0.36267(18) 0.0326(8) Uani 1 1 d . . .
Cl8 Cl 0.4807(2) 0.0011(2) 0.56474(19) 0.0344(9) Uani 1 1 d . . .
Cl9 Cl 0.56984(17) -0.1840(3) 0.45064(17) 0.0328(8) Uani 1 1 d . . .
Cl10 Cl 0.5419(2) 0.4973(3) 0.6368(2) 0.0459(10) Uani 1 1 d . . .
Cl11 Cl 0.4322(2) 0.5184(3) 0.4702(2) 0.0420(10) Uani 1 1 d . . .
Cl12 Cl 0.52530(18) 0.2895(3) 0.5062(2) 0.0392(8) Uani 1 1 d . . .
P1 P 0.46509(19) 0.7981(3) 0.71192(18) 0.0271(8) Uani 1 1 d . . .
H1 H 0.4545 0.9085 0.7162 0.030 Uiso 1 1 calc R . .
P2 P 0.30903(18) 0.7471(3) 0.5135(2) 0.0280(8) Uani 1 1 d . . .
H2 H 0.3089 0.6356 0.5155 0.030 Uiso 1 1 calc R . .
P3 P 0.68662(18) 0.7360(3) 0.00465(19) 0.0287(8) Uani 1 1 d . . .
H3 H 0.6370 0.6690 -0.0356 0.030 Uiso 1 1 calc R . .
P4 P 0.58392(19) 0.7186(3) 0.24301(18) 0.0276(8) Uani 1 1 d . . .
H4 H 0.6331 0.7865 0.2831 0.030 Uiso 1 1 calc R . .
C1 C 0.4154(8) 0.7376(11) 0.7928(7) 0.057(5) Uani 1 1 d . . .
H1A H 0.3626 0.7548 0.7881 0.085 Uiso 1 1 calc R . .
H1B H 0.4344 0.7646 0.8440 0.085 Uiso 1 1 calc R . .
H1C H 0.4219 0.6601 0.7906 0.085 Uiso 1 1 calc R . .
C2 C 0.5609(6) 0.7724(11) 0.7145(8) 0.044(4) Uani 1 1 d . . .
H2A H 0.5850 0.8082 0.6692 0.066 Uiso 1 1 calc R . .
H2B H 0.5695 0.6955 0.7109 0.066 Uiso 1 1 calc R . .
H2C H 0.5817 0.7994 0.7650 0.066 Uiso 1 1 calc R . .
C3 C 0.4268(6) 0.7518(10) 0.6193(6) 0.019(3) Uani 1 1 d . . .
H3A H 0.4594 0.7739 0.5744 0.023 Uiso 1 1 calc R . .
H3B H 0.4247 0.6730 0.6198 0.023 Uiso 1 1 calc R . .
C4 C 0.3495(6) 0.7963(9) 0.6062(6) 0.022(3) Uani 1 1 d . . .
H4A H 0.3519 0.8751 0.6044 0.027 Uiso 1 1 calc R . .
H4B H 0.3174 0.7758 0.6519 0.027 Uiso 1 1 calc R . .
C5 C 0.2160(7) 0.7923(11) 0.5080(9) 0.055(4) Uani 1 1 d . . .
H5A H 0.1886 0.7670 0.5551 0.083 Uiso 1 1 calc R . .
H5B H 0.1928 0.7646 0.4591 0.083 Uiso 1 1 calc R . .
H5C H 0.2153 0.8704 0.5069 0.083 Uiso 1 1 calc R . .
C6 C 0.3625(8) 0.7894(11) 0.4308(6) 0.046(4) Uani 1 1 d . . .
H6A H 0.4132 0.7621 0.4362 0.069 Uiso 1 1 calc R . .
H6B H 0.3636 0.8674 0.4291 0.069 Uiso 1 1 calc R . .
H6C H 0.3405 0.7620 0.3811 0.069 Uiso 1 1 calc R . .
C7 C 0.7019(7) 0.8511(10) -0.0556(6) 0.040(4) Uani 1 1 d . . .
H7A H 0.7247 0.8300 -0.1066 0.060 Uiso 1 1 calc R . .
H7B H 0.7349 0.9004 -0.0272 0.060 Uiso 1 1 calc R . .
H7C H 0.6544 0.8864 -0.0663 0.060 Uiso 1 1 calc R . .
C8 C 0.7705(7) 0.6640(10) 0.0221(7) 0.037(4) Uani 1 1 d . . .
H8A H 0.7918 0.6418 -0.0293 0.056 Uiso 1 1 calc R . .
H8B H 0.7598 0.6010 0.0548 0.056 Uiso 1 1 calc R . .
H8C H 0.8058 0.7098 0.0505 0.056 Uiso 1 1 calc R . .
C9 C 0.6446(7) 0.7772(9) 0.0975(6) 0.027(3) Uani 1 1 d . . .
H9A H 0.6794 0.8237 0.1272 0.033 Uiso 1 1 calc R . .
H9B H 0.5993 0.8189 0.0860 0.033 Uiso 1 1 calc R . .
C10 C 0.6246(7) 0.6807(10) 0.1496(6) 0.034(4) Uani 1 1 d . . .
H10A H 0.6699 0.6385 0.1602 0.040 Uiso 1 1 calc R . .
H10B H 0.5894 0.6348 0.1199 0.040 Uiso 1 1 calc R . .
C11 C 0.4991(7) 0.7872(10) 0.2281(7) 0.035(3) Uani 1 1 d . . .
H11A H 0.5077 0.8499 0.1943 0.053 Uiso 1 1 calc R . .
H11B H 0.4792 0.8099 0.2802 0.053 Uiso 1 1 calc R . .
H11C H 0.4635 0.7398 0.2017 0.053 Uiso 1 1 calc R . .
C12 C 0.5685(7) 0.6056(9) 0.3033(7) 0.036(4) Uani 1 1 d . . .
H12A H 0.6154 0.5676 0.3113 0.054 Uiso 1 1 calc R . .
H12B H 0.5329 0.5584 0.2768 0.054 Uiso 1 1 calc R . .
H12C H 0.5487 0.6279 0.3555 0.054 Uiso 1 1 calc R . .

loop_
_atom_site_aniso_label
_atom_site_aniso_U_11
_atom_site_aniso_U_22
_atom_site_aniso_U_33
_atom_site_aniso_U_23
_atom_site_aniso_U_13
_atom_site_aniso_U_12
Ge1 0.0266(8) 0.0450(10) 0.0253(8) 0.0024(7) -0.0009(7) -0.0025(7)
Ge2 0.0306(9) 0.0366(10) 0.0309(8) 0.0037(6) 0.0054(7) -0.0038(7)
Ge3 0.0255(8) 0.0318(9) 0.0268(7) 0.0018(6) -0.0009(6) -0.0046(7)
Ge4 0.0282(9) 0.0399(10) 0.0354(8) 0.0064(7) 0.0065(7) -0.0006(7)
Cl1 0.030(2) 0.041(2) 0.0325(18) 0.0082(16) 0.0011(15) -0.0031(17)
Cl2 0.042(2) 0.031(2) 0.0403(19) -0.0046(16) 0.0009(16) 0.0112(16)
Cl3 0.060(3) 0.027(2) 0.0298(19) -0.0014(15) 0.0129(16) -0.0057(19)
Cl4 0.046(2) 0.045(3) 0.0329(19) -0.0051(16) -0.0059(16) 0.011(2)
Cl5 0.038(2) 0.040(2) 0.055(2) 0.0052(18) -0.0137(18) -0.0021(17)
Cl6 0.036(2) 0.034(2) 0.0421(19) -0.0058(15) 0.0133(15) 0.0017(17)
Cl7 0.0287(19) 0.038(2) 0.0316(18) 0.0084(14) -0.0028(14) -0.0016(16)
Cl8 0.045(2) 0.026(2) 0.0317(18) -0.0010(14) 0.0125(15) 0.0059(17)
Cl9 0.038(2) 0.032(2) 0.0278(16) -0.0015(14) 0.0021(15) 0.0082(16)
Cl10 0.054(3) 0.047(3) 0.037(2) 0.0000(16) -0.0141(17) -0.005(2)
Cl11 0.042(2) 0.040(3) 0.044(2) 0.0051(16) -0.0112(17) 0.0045(18)
Cl12 0.041(2) 0.033(2) 0.0430(18) -0.0004(17) 0.0097(18) 0.0073(17)
P1 0.024(2) 0.028(2) 0.0298(18) 0.0001(15) -0.0031(15) -0.0031(17)
P2 0.0216(19) 0.028(2) 0.0348(19) -0.0041(16) -0.0068(16) -0.0007(17)
P3 0.030(2) 0.029(2) 0.0266(17) -0.0004(16) 0.0061(16) 0.0004(17)
P4 0.030(2) 0.026(2) 0.0264(17) -0.0014(15) 0.0023(15) 0.0006(16)
C1 0.082(13) 0.054(12) 0.034(9) 0.006(8) 0.006(8) -0.032(9)
C2 0.016(8) 0.052(11) 0.063(9) -0.012(8) -0.018(7) 0.019(7)
C3 0.013(7) 0.024(8) 0.020(6) -0.004(5) -0.002(5) -0.005(6)
C4 0.027(8) 0.017(8) 0.023(6) -0.004(5) -0.013(5) -0.003(6)
C5 0.042(10) 0.047(11) 0.077(10) -0.023(9) -0.030(9) 0.020(8)
C6 0.064(11) 0.049(11) 0.025(7) 0.012(6) 0.001(7) -0.030(9)
C7 0.060(11) 0.037(10) 0.023(7) 0.005(6) 0.023(6) -0.008(7)
C8 0.035(9) 0.040(9) 0.036(8) 0.014(6) 0.023(6) 0.008(7)
C9 0.029(8) 0.020(8) 0.032(7) -0.004(6) 0.006(6) -0.007(6)
C10 0.035(9) 0.049(11) 0.017(6) -0.005(6) 0.006(5) -0.002(7)
C11 0.042(9) 0.035(9) 0.029(7) 0.015(6) 0.005(6) 0.011(7)
C12 0.055(10) 0.013(8) 0.040(8) 0.000(6) 0.010(6) -0.010(7)

loop_
_atom_type_symbol
_atom_type_description
_atom_type_scat_dispersion_real
_atom_type_scat_dispersion_imag
_atom_type_scat_source
C C 0.0033 0.0016 'International Tables Vol C Tables 4.2.6.8 and 6.1.1.4'
H H 0.0000 0.0000 'International Tables Vol C Tables 4.2.6.8 and 6.1.1.4'
P P 0.1023 0.0942 'International Tables Vol C Tables 4.2.6.8 and 6.1.1.4'
Cl Cl 0.1484 0.1585 'International Tables Vol C Tables 4.2.6.8 and 6.1.1.4'
Ge Ge 0.1547 1.8001 'International Tables Vol C Tables 4.2.6.8 and 6.1.1.4'

loop_
_geom_angle_atom_site_label_1
_geom_angle_atom_site_label_2
_geom_angle_atom_site_label_3
_geom_angle
_geom_angle_site_symmetry_1
_geom_angle_site_symmetry_3
_geom_angle_publ_flag
Cl1 Ge1 Cl3 95.08(12) . . ?
Cl1 Ge1 Cl2 93.24(13) . . ?
Cl3 Ge1 Cl2 93.89(13) . . ?
Cl6 Ge2 Cl4 95.75(13) . . ?
Cl6 Ge2 Cl5 95.82(13) . . ?
Cl4 Ge2 Cl5 96.10(14) . . ?
Cl8 Ge3 Cl7 93.78(12) . . ?
Cl8 Ge3 Cl9 94.61(12) . . ?
Cl7 Ge3 Cl9 95.34(13) . . ?
Cl12 Ge4 Cl10 96.10(13) . . ?
Cl12 Ge4 Cl11 94.71(13) . . ?
Cl10 Ge4 Cl11 95.72(14) . . ?
C2 P1 C3 109.9(6) . . ?
C2 P1 C1 113.4(7) . . ?
C3 P1 C1 108.6(6) . . ?
C2 P1 H1 108.3 . . ?
C3 P1 H1 108.3 . . ?
C1 P1 H1 108.3 . . ?
C6 P2 C5 112.4(7) . . ?
C6 P2 C4 110.0(6) . . ?
C5 P2 C4 108.3(6) . . ?
C6 P2 H2 108.7 . . ?
C5 P2 H2 108.7 . . ?
C4 P2 H2 108.7 . . ?
C7 P3 C8 111.8(6) . . ?
C7 P3 C9 108.5(6) . . ?
C8 P3 C9 111.2(6) . . ?
C7 P3 H3 108.4 . . ?
C8 P3 H3 108.4 . . ?
C9 P3 H3 108.4 . . ?
C12 P4 C11 109.6(6) . . ?
C12 P4 C10 110.4(6) . . ?
C11 P4 C10 111.3(6) . . ?
C12 P4 H4 108.5 . . ?
C11 P4 H4 108.5 . . ?
C10 P4 H4 108.5 . . ?
P1 C1 H1A 109.5 . . ?
P1 C1 H1B 109.5 . . ?
H1A C1 H1B 109.5 . . ?
P1 C1 H1C 109.5 . . ?
H1A C1 H1C 109.5 . . ?
H1B C1 H1C 109.5 . . ?
P1 C2 H2A 109.5 . . ?
P1 C2 H2B 109.5 . . ?
H2A C2 H2B 109.5 . . ?
P1 C2 H2C 109.5 . . ?
H2A C2 H2C 109.5 . . ?
H2B C2 H2C 109.5 . . ?
C4 C3 P1 111.1(7) . . ?
C4 C3 H3A 109.4 . . ?
P1 C3 H3A 109.4 . . ?
C4 C3 H3B 109.4 . . ?
P1 C3 H3B 109.4 . . ?
H3A C3 H3B 108.0 . . ?
C3 C4 P2 111.5(7) . . ?
C3 C4 H4A 109.3 . . ?
P2 C4 H4A 109.3 . . ?
C3 C4 H4B 109.3 . . ?
P2 C4 H4B 109.3 . . ?
H4A C4 H4B 108.0 . . ?
P2 C5 H5A 109.5 . . ?
P2 C5 H5B 109.5 . . ?
H5A C5 H5B 109.5 . . ?
P2 C5 H5C 109.5 . . ?
H5A C5 H5C 109.5 . . ?
H5B C5 H5C 109.5 . . ?
P2 C6 H6A 109.5 . . ?
P2 C6 H6B 109.5 . . ?
H6A C6 H6B 109.5 . . ?
P2 C6 H6C 109.5 . . ?
H6A C6 H6C 109.5 . . ?
H6B C6 H6C 109.5 . . ?
P3 C7 H7A 109.5 . . ?
P3 C7 H7B 109.5 . . ?
H7A C7 H7B 109.5 . . ?
P3 C7 H7C 109.5 . . ?
H7A C7 H7C 109.5 . . ?
H7B C7 H7C 109.5 . . ?
P3 C8 H8A 109.5 . . ?
P3 C8 H8B 109.5 . . ?
H8A C8 H8B 109.5 . . ?
P3 C8 H8C 109.5 . . ?
H8A C8 H8C 109.5 . . ?
H8B C8 H8C 109.5 . . ?
C10 C9 P3 111.0(8) . . ?
C10 C9 H9A 109.4 . . ?
P3 C9 H9A 109.4 . . ?
C10 C9 H9B 109.4 . . ?
P3 C9 H9B 109.4 . . ?
H9A C9 H9B 108.0 . . ?
C9 C10 P4 112.3(8) . . ?
C9 C10 H10A 109.1 . . ?
P4 C10 H10A 109.1 . . ?
C9 C10 H10B 109.1 . . ?
P4 C10 H10B 109.1 . . ?
H10A C10 H10B 107.9 . . ?
P4 C11 H11A 109.5 . . ?
P4 C11 H11B 109.5 . . ?
H11A C11 H11B 109.5 . . ?
P4 C11 H11C 109.5 . . ?
H11A C11 H11C 109.5 . . ?
H11B C11 H11C 109.5 . . ?
P4 C12 H12A 109.5 . . ?
P4 C12 H12B 109.5 . . ?
H12A C12 H12B 109.5 . . ?
P4 C12 H12C 109.5 . . ?
H12A C12 H12C 109.5 . . ?
H12B C12 H12C 109.5 . . ?

loop_
_geom_bond_atom_site_label_1
_geom_bond_atom_site_label_2
_geom_bond_distance
_geom_bond_site_symmetry_2
_geom_bond_publ_flag
Ge1 Cl1 2.300(3) . ?
Ge1 Cl3 2.308(3) . ?
Ge1 Cl2 2.332(4) . ?
Ge2 Cl6 2.283(4) . ?
Ge2 Cl4 2.300(3) . ?
Ge2 Cl5 2.303(4) . ?
Ge3 Cl8 2.310(3) . ?
Ge3 Cl7 2.318(3) . ?
Ge3 Cl9 2.324(3) . ?
Ge4 Cl12 2.285(3) . ?
Ge4 Cl10 2.299(4) . ?
Ge4 Cl11 2.311(4) . ?
P1 C2 1.759(11) . ?
P1 C3 1.788(10) . ?
P1 C1 1.788(13) . ?
P1 H1 1.4000 . ?
P2 C6 1.763(11) . ?
P2 C5 1.773(13) . ?
P2 C4 1.816(10) . ?
P2 H2 1.4000 . ?
P3 C7 1.781(12) . ?
P3 C8 1.785(12) . ?
P3 C9 1.799(11) . ?
P3 H3 1.4000 . ?
P4 C12 1.760(11) . ?
P4 C11 1.774(12) . ?
P4 C10 1.784(11) . ?
P4 H4 1.4000 . ?
C1 H1A 0.9800 . ?
C1 H1B 0.9800 . ?
C1 H1C 0.9800 . ?
C2 H2A 0.9800 . ?
C2 H2B 0.9800 . ?
C2 H2C 0.9800 . ?
C3 C4 1.519(13) . ?
C3 H3A 0.9900 . ?
C3 H3B 0.9900 . ?
C4 H4A 0.9900 . ?
C4 H4B 0.9900 . ?
C5 H5A 0.9800 . ?
C5 H5B 0.9800 . ?
C5 H5C 0.9800 . ?
C6 H6A 0.9800 . ?
C6 H6B 0.9800 . ?
C6 H6C 0.9800 . ?
C7 H7A 0.9800 . ?
C7 H7B 0.9800 . ?
C7 H7C 0.9800 . ?
C8 H8A 0.9800 . ?
C8 H8B 0.9800 . ?
C8 H8C 0.9800 . ?
C9 C10 1.533(14) . ?
C9 H9A 0.9900 . ?
C9 H9B 0.9900 . ?
C10 H10A 0.9900 . ?
C10 H10B 0.9900 . ?
C11 H11A 0.9800 . ?
C11 H11B 0.9800 . ?
C11 H11C 0.9800 . ?
C12 H12A 0.9800 . ?
C12 H12B 0.9800 . ?
C12 H12C 0.9800 . ?
